data_7118064
loop_
_publ_author_name
'Henry S. La Pierre'
'Michael Rosenzweig'
'Boris Kosog'
'Christina Hauser'
'Frank W. Heinemann'
'Stephen T. Liddle'
'Karsten Meyer'

_publ_section_title
;
 Charge control of the inverse trans-influence
;
_journal_name_full Chem.Commun.
_journal_page_first 16671
_journal_paper_doi 10.1039/C5cc07211E
_journal_volume 51
_journal_year 2015
_chemical_formula_moiety
;
 C96 H125 N4 O3 B Si U, C24 H20 B, 0.5(C5 H12), C H2 Cl2
;
_chemical_formula_sum 'C99.5 H133 B Cl2 N4 O3 Si U'
_chemical_formula_weight 1780.93
_chemical_name_systematic
; 
 ? 
;
_chemical_properties_physical 'Air-sensitive, Moisture-sensitive'
_space_group_IT_number 2
_symmetry_cell_setting triclinic
_symmetry_space_group_name_Hall '-P 1'
_symmetry_space_group_name_H-M 'P -1'
_atom_sites_solution_hydrogens geom
_atom_sites_solution_primary direct
_atom_sites_solution_secondary difmap
_audit_creation_method SHELXL-97
_audit_update_record
;
2015-08-26 deposited with the CCDC.
2015-09-25 downloaded from the CCDC.
;
_cell_angle_alpha 94.215(13)
_cell_angle_beta 95.920(6)
_cell_angle_gamma 111.501(5)
_cell_formula_units_Z 2
_cell_length_a 16.1844(7)
_cell_length_b 17.476(3)
_cell_length_c 19.116(3)
_cell_measurement_reflns_used 159
_cell_measurement_temperature 150(2)
_cell_measurement_theta_max 20.00
_cell_measurement_theta_min 6.00
_cell_volume 4967.3(12)
_computing_cell_refinement 'EVALCCD (Duisenberg, 2003)'
_computing_data_collection 'COLLECT (Bruker-Nonius, 2002)'
_computing_data_reduction 'EVALCCD (Duisenberg, 2003)'
_computing_molecular_graphics 'SHELXTL 6.12 (Bruker AXS, 2002)'
_computing_publication_material 'SHELXTL 6.12 (Bruker AXS, 2002)'
_computing_structure_refinement 'SHELXTL 6.12 (Bruker AXS, 2002)'
_computing_structure_solution 'SHELXTL 6.12 (Bruker AXS, 2002)'
_diffrn_ambient_temperature 150(2)
_diffrn_detector_area_resol_mean 9
_diffrn_measured_fraction_theta_full 0.996
_diffrn_measured_fraction_theta_max 0.996
_diffrn_measurement_device_type 'Bruker-Nonius KappaCCD'
_diffrn_measurement_method
;
 \w-rotations with 1.90 \% and 199 sec per frame
;
_diffrn_radiation_monochromator graphite
_diffrn_radiation_source 'fine-focus sealed tube'
_diffrn_radiation_type MoK\a
_diffrn_radiation_wavelength 0.71073
_diffrn_reflns_av_R_equivalents 0.1335
_diffrn_reflns_av_sigmaI/netI 0.1170
_diffrn_reflns_limit_h_max 20
_diffrn_reflns_limit_h_min -20
_diffrn_reflns_limit_k_max 22
_diffrn_reflns_limit_k_min -22
_diffrn_reflns_limit_l_max 24
_diffrn_reflns_limit_l_min -24
_diffrn_reflns_number 104736
_diffrn_reflns_theta_full 27.00
_diffrn_reflns_theta_max 27.00
_diffrn_reflns_theta_min 3.48
_exptl_absorpt_coefficient_mu 1.746
_exptl_absorpt_correction_T_max 0.730
_exptl_absorpt_correction_T_min 0.648
_exptl_absorpt_correction_type multi-scan
_exptl_absorpt_process_details 'SADABS, Bruker-AXS, 2002'
_exptl_crystal_colour 'dark brown'
_exptl_crystal_density_diffrn 1.191
_exptl_crystal_density_method 'not measured'
_exptl_crystal_description block
_exptl_crystal_F_000 1854
_exptl_crystal_recrystallization_method 'Re-crystallisation from solvent: n-pentane, dichloromethane, acetonitrile'
_exptl_crystal_size_max 0.23
_exptl_crystal_size_mid 0.18
_exptl_crystal_size_min 0.18
_platon_squeeze_details
;
 Spek, A.L. (2003), J.Appl.Cryst. 36, 7-13
;
_refine_diff_density_max 1.648
_refine_diff_density_min -0.964
_refine_diff_density_rms 0.123
_refine_ls_extinction_method none
_refine_ls_goodness_of_fit_ref 0.985
_refine_ls_hydrogen_treatment constr
_refine_ls_matrix_type full
_refine_ls_number_parameters 1036
_refine_ls_number_reflns 21620
_refine_ls_number_restraints 61
_refine_ls_restrained_S_all 0.987
_refine_ls_R_factor_all 0.0933
_refine_ls_R_factor_gt 0.0560
_refine_ls_shift/su_max 0.004
_refine_ls_shift/su_mean 0.000
_refine_ls_structure_factor_coef Fsqd
_refine_ls_weighting_details 'calc w=1/[\s^2^(Fo^2^)+(0.0607P)^2^+0.0000P] where P=(Fo^2^+2Fc^2^)/3'
_refine_ls_weighting_scheme calc
_refine_ls_wR_factor_gt 0.1133
_refine_ls_wR_factor_ref 0.1246
_reflns_number_gt 15299
_reflns_number_total 21620
_reflns_threshold_expression >2sigma(I)
_cod_data_source_file c5cc07211e2.cif
_cod_data_source_block ch0801
_cod_original_sg_symbol_Hall -P1
_cod_original_sg_symbol_H-M P-1
_cod_original_formula_sum 'C99.50 H133 B Cl2 N4 O3 Si U'
_cod_database_code 7118064

loop_
_symmetry_equiv_pos_as_xyz
'x, y, z'
'-x, -y, -z'

loop_
_atom_site_label
_atom_site_type_symbol
_atom_site_fract_x
_atom_site_fract_y
_atom_site_fract_z
_atom_site_U_iso_or_equiv
_atom_site_adp_type
_atom_site_occupancy
_atom_site_symmetry_multiplicity
_atom_site_calc_flag
_atom_site_refinement_flags
_atom_site_disorder_assembly
_atom_site_disorder_group
U1 U 0.669717(13) 0.836490(12) 0.724589(11) 0.02013(6) Uani 1 1 d . . .
Si1 Si 0.44030(10) 0.74090(10) 0.63065(9) 0.0319(4) Uani 1 1 d . . .
O1 O 0.6341(2) 0.7219(2) 0.76554(18) 0.0250(8) Uani 1 1 d . . .
O2 O 0.7141(2) 0.8437(2) 0.62304(18) 0.0243(8) Uani 1 1 d . . .
O3 O 0.6335(2) 0.9284(2) 0.77546(18) 0.0251(8) Uani 1 1 d . . .
N1 N 0.8131(2) 0.7987(2) 0.7449(2) 0.0209(9) Uani 1 1 d . . .
N2 N 0.8211(3) 0.9632(2) 0.7303(2) 0.0220(9) Uani 1 1 d . . .
N3 N 0.7628(3) 0.8866(2) 0.8536(2) 0.0229(9) Uani 1 1 d . . .
N4 N 0.5507(3) 0.7946(2) 0.6743(2) 0.0244(9) Uani 1 1 d . . .
C1 C 0.8797(3) 0.8503(3) 0.7031(3) 0.0258(12) Uani 1 1 d . . .
H1A H 0.8560 0.8348 0.6520 0.031 Uiso 1 1 calc R . .
H1B H 0.9354 0.8390 0.7114 0.031 Uiso 1 1 calc R . .
C2 C 0.9019(3) 0.9429(3) 0.7224(3) 0.0278(12) Uani 1 1 d . . .
H2A H 0.9436 0.9622 0.7674 0.033 Uiso 1 1 calc R . .
H2B H 0.9331 0.9735 0.6851 0.033 Uiso 1 1 calc R . .
C3 C 0.8360(3) 1.0167(3) 0.7995(3) 0.0252(11) Uani 1 1 d . . .
H3A H 0.8932 1.0650 0.8029 0.030 Uiso 1 1 calc R . .
H3B H 0.7871 1.0378 0.8006 0.030 Uiso 1 1 calc R . .
C4 C 0.8388(3) 0.9698(3) 0.8621(3) 0.0257(11) Uani 1 1 d . . .
H4A H 0.8965 0.9618 0.8684 0.031 Uiso 1 1 calc R . .
H4B H 0.8360 1.0031 0.9053 0.031 Uiso 1 1 calc R . .
C5 C 0.7971(3) 0.8223(3) 0.8731(3) 0.0229(11) Uani 1 1 d . . .
H5A H 0.7459 0.7701 0.8755 0.027 Uiso 1 1 calc R . .
H5B H 0.8333 0.8401 0.9206 0.027 Uiso 1 1 calc R . .
C6 C 0.8544(3) 0.8066(3) 0.8200(3) 0.0257(12) Uani 1 1 d . . .
H6A H 0.9137 0.8528 0.8278 0.031 Uiso 1 1 calc R . .
H6B H 0.8641 0.7552 0.8283 0.031 Uiso 1 1 calc R . .
C7 C 0.7794(3) 0.7112(3) 0.7108(3) 0.0272(12) Uani 1 1 d . . .
H7A H 0.8314 0.6983 0.6991 0.033 Uiso 1 1 calc R . .
H7B H 0.7410 0.7067 0.6656 0.033 Uiso 1 1 calc R . .
C8 C 0.7269(3) 0.6470(3) 0.7542(3) 0.0262(12) Uani 1 1 d . . .
C9 C 0.6496(3) 0.6516(3) 0.7783(3) 0.0228(11) Uani 1 1 d . . .
C10 C 0.5955(3) 0.5885(3) 0.8139(3) 0.0221(11) Uani 1 1 d . . .
C11 C 0.6258(3) 0.5242(3) 0.8251(3) 0.0296(12) Uani 1 1 d . . .
H11A H 0.5902 0.4809 0.8491 0.036 Uiso 1 1 calc R . .
C12 C 0.7022(3) 0.5182(3) 0.8043(3) 0.0295(12) Uani 1 1 d . . .
C13 C 0.7524(4) 0.5820(3) 0.7673(3) 0.0304(13) Uani 1 1 d . . .
H13A H 0.8052 0.5802 0.7509 0.037 Uiso 1 1 calc R . .
C14 C 0.5045(3) 0.5803(3) 0.8378(3) 0.0253(11) Uani 1 1 d . . .
C15 C 0.3380(4) 0.4865(4) 0.8170(4) 0.0457(17) Uani 1 1 d . . .
H15A H 0.2927 0.4361 0.7876 0.055 Uiso 1 1 calc R . .
C16 C 0.3801(4) 0.6365(4) 0.8503(3) 0.0373(14) Uani 1 1 d . . .
H16A H 0.3627 0.6851 0.8435 0.045 Uiso 1 1 calc R . .
C17 C 0.4095(4) 0.5491(4) 0.9391(3) 0.0458(16) Uani 1 1 d . . .
H17A H 0.4110 0.5397 0.9901 0.055 Uiso 1 1 calc R . .
C18 C 0.4320(4) 0.5030(4) 0.7943(3) 0.0397(15) Uani 1 1 d . . .
H18A H 0.4481 0.4542 0.8007 0.048 Uiso 1 1 calc R . .
H18B H 0.4297 0.5106 0.7434 0.048 Uiso 1 1 calc R . .
C19 C 0.4748(4) 0.6532(3) 0.8300(3) 0.0346(13) Uani 1 1 d . . .
H19A H 0.4754 0.6656 0.7804 0.041 Uiso 1 1 calc R . .
H19B H 0.5185 0.7027 0.8605 0.041 Uiso 1 1 calc R . .
C20 C 0.5045(4) 0.5674(4) 0.9171(3) 0.0426(15) Uani 1 1 d . . .
H20A H 0.5484 0.6177 0.9464 0.051 Uiso 1 1 calc R . .
H20B H 0.5231 0.5205 0.9259 0.051 Uiso 1 1 calc R . .
C21 C 0.3139(4) 0.5596(4) 0.8052(4) 0.0488(17) Uani 1 1 d . . .
H21A H 0.2529 0.5489 0.8171 0.059 Uiso 1 1 calc R . .
H21B H 0.3136 0.5683 0.7546 0.059 Uiso 1 1 calc R . .
C22 C 0.3438(5) 0.4716(4) 0.8938(4) 0.0532(18) Uani 1 1 d . . .
H22A H 0.3638 0.4250 0.8996 0.064 Uiso 1 1 calc R . .
H22B H 0.2838 0.4566 0.9092 0.064 Uiso 1 1 calc R . .
C23 C 0.3840(4) 0.6208(4) 0.9290(3) 0.0456(16) Uani 1 1 d . . .
H23A H 0.4283 0.6707 0.9586 0.055 Uiso 1 1 calc R . .
H23B H 0.3247 0.6104 0.9443 0.055 Uiso 1 1 calc R . .
C24 C 0.7286(4) 0.4448(4) 0.8197(4) 0.0404(15) Uani 1 1 d . . .
C25 C 0.7217(5) 0.4285(4) 0.8975(4) 0.0578(19) Uani 1 1 d . . .
H25A H 0.7614 0.4781 0.9290 0.087 Uiso 1 1 calc R . .
H25B H 0.7397 0.3819 0.9066 0.087 Uiso 1 1 calc R . .
H25C H 0.6597 0.4151 0.9065 0.087 Uiso 1 1 calc R . .
C26 C 0.6658(4) 0.3682(4) 0.7709(4) 0.0519(18) Uani 1 1 d . . .
H26A H 0.6043 0.3545 0.7814 0.078 Uiso 1 1 calc R . .
H26B H 0.6843 0.3216 0.7786 0.078 Uiso 1 1 calc R . .
H26C H 0.6685 0.3792 0.7215 0.078 Uiso 1 1 calc R . .
C27 C 0.8258(4) 0.4601(4) 0.8065(5) 0.061(2) Uani 1 1 d . . .
H27A H 0.8670 0.5114 0.8349 0.091 Uiso 1 1 calc R . .
H27B H 0.8304 0.4648 0.7562 0.091 Uiso 1 1 calc R . .
H27C H 0.8414 0.4136 0.8202 0.091 Uiso 1 1 calc R . .
C28 C 0.8004(4) 1.0091(3) 0.6737(3) 0.0275(12) Uani 1 1 d . . .
H28A H 0.8441 1.0671 0.6830 0.033 Uiso 1 1 calc R . .
H28B H 0.7402 1.0102 0.6769 0.033 Uiso 1 1 calc R . .
C29 C 0.8018(3) 0.9759(3) 0.5989(3) 0.0260(11) Uani 1 1 d . . .
C30 C 0.7548(3) 0.8923(3) 0.5742(3) 0.0218(11) Uani 1 1 d . . .
C31 C 0.7539(3) 0.8626(3) 0.5034(3) 0.0255(11) Uani 1 1 d . . .
C32 C 0.7985(3) 0.9213(3) 0.4602(3) 0.0251(11) Uani 1 1 d . . .
H32A H 0.7987 0.9024 0.4124 0.030 Uiso 1 1 calc R . .
C33 C 0.8425(3) 1.0054(3) 0.4827(3) 0.0254(11) Uani 1 1 d . . .
C34 C 0.8431(3) 1.0311(3) 0.5534(3) 0.0249(11) Uani 1 1 d . . .
H34A H 0.8726 1.0881 0.5708 0.030 Uiso 1 1 calc R . .
C35 C 0.7078(3) 0.7705(3) 0.4733(3) 0.0255(11) Uani 1 1 d . . .
C36 C 0.5633(4) 0.6438(4) 0.4585(3) 0.0399(15) Uani 1 1 d . . .
H36A H 0.4996 0.6231 0.4679 0.048 Uiso 1 1 calc R . .
C37 C 0.6632(4) 0.6633(3) 0.3655(3) 0.0349(14) Uani 1 1 d . . .
H37A H 0.6649 0.6552 0.3134 0.042 Uiso 1 1 calc R . .
C38 C 0.7106(4) 0.6275(3) 0.4819(3) 0.0353(14) Uani 1 1 d . . .
H38A H 0.7429 0.5960 0.5068 0.042 Uiso 1 1 calc R . .
C39 C 0.7095(4) 0.7560(3) 0.3921(3) 0.0311(13) Uani 1 1 d . . .
H39A H 0.6783 0.7873 0.3668 0.037 Uiso 1 1 calc R . .
H39B H 0.7724 0.7763 0.3823 0.037 Uiso 1 1 calc R . .
C40 C 0.6080(3) 0.7367(3) 0.4853(3) 0.0288(12) Uani 1 1 d . . .
H40A H 0.6042 0.7456 0.5364 0.035 Uiso 1 1 calc R . .
H40B H 0.5760 0.7672 0.4597 0.035 Uiso 1 1 calc R . .
C41 C 0.7570(4) 0.7202(3) 0.5090(3) 0.0294(12) Uani 1 1 d . . .
H41A H 0.7581 0.7283 0.5610 0.035 Uiso 1 1 calc R . .
H41B H 0.8198 0.7404 0.4991 0.035 Uiso 1 1 calc R . .
C42 C 0.5649(4) 0.6316(4) 0.3786(3) 0.0403(15) Uani 1 1 d . . .
H42A H 0.5330 0.6628 0.3538 0.048 Uiso 1 1 calc R . .
H42B H 0.5347 0.5722 0.3601 0.048 Uiso 1 1 calc R . .
C43 C 0.7123(4) 0.6147(3) 0.4026(3) 0.0429(16) Uani 1 1 d . . .
H43A H 0.6827 0.5550 0.3848 0.052 Uiso 1 1 calc R . .
H43B H 0.7751 0.6341 0.3927 0.052 Uiso 1 1 calc R . .
C44 C 0.6122(4) 0.5965(3) 0.4973(3) 0.0397(15) Uani 1 1 d . . .
H44A H 0.5820 0.5364 0.4812 0.048 Uiso 1 1 calc R . .
H44B H 0.6110 0.6053 0.5489 0.048 Uiso 1 1 calc R . .
C45 C 0.8888(4) 1.0691(3) 0.4336(3) 0.0313(13) Uani 1 1 d . . .
C46 C 0.8828(4) 1.0280(4) 0.3585(3) 0.0513(18) Uani 1 1 d . . .
H46A H 0.8199 0.9944 0.3401 0.077 Uiso 1 1 calc R . .
H46B H 0.9177 0.9924 0.3598 0.077 Uiso 1 1 calc R . .
H46C H 0.9069 1.0708 0.3275 0.077 Uiso 1 1 calc R . .
C47 C 0.9890(4) 1.1141(4) 0.4626(3) 0.0554(19) Uani 1 1 d . . .
H47A H 0.9952 1.1384 0.5117 0.083 Uiso 1 1 calc R . .
H47B H 1.0165 1.1581 0.4336 0.083 Uiso 1 1 calc R . .
H47C H 1.0189 1.0745 0.4610 0.083 Uiso 1 1 calc R . .
C48 C 0.8441(5) 1.1320(4) 0.4298(4) 0.060(2) Uani 1 1 d . . .
H48A H 0.7800 1.1032 0.4126 0.090 Uiso 1 1 calc R . .
H48B H 0.8718 1.1717 0.3974 0.090 Uiso 1 1 calc R . .
H48C H 0.8517 1.1615 0.4771 0.090 Uiso 1 1 calc R . .
C49 C 0.6952(3) 0.8889(3) 0.9017(3) 0.0253(11) Uani 1 1 d . . .
H49A H 0.6411 0.8375 0.8892 0.030 Uiso 1 1 calc R . .
H49B H 0.7208 0.8889 0.9510 0.030 Uiso 1 1 calc R . .
C50 C 0.6671(3) 0.9611(3) 0.8992(3) 0.0255(11) Uani 1 1 d . . .
C51 C 0.6302(3) 0.9763(3) 0.8351(3) 0.0230(11) Uani 1 1 d . . .
C52 C 0.5939(3) 1.0382(3) 0.8321(3) 0.0283(12) Uani 1 1 d . . .
C53 C 0.6012(4) 1.0847(3) 0.8964(3) 0.0331(13) Uani 1 1 d . . .
H53A H 0.5776 1.1271 0.8960 0.040 Uiso 1 1 calc R . .
C54 C 0.6405(3) 1.0736(3) 0.9611(3) 0.0260(12) Uani 1 1 d . . .
C55 C 0.6725(3) 1.0100(3) 0.9610(3) 0.0299(12) Uani 1 1 d . . .
H55A H 0.6988 0.9998 1.0043 0.036 Uiso 1 1 calc R . .
C56 C 0.5477(4) 1.0533(3) 0.7635(3) 0.0292(13) Uani 1 1 d . . .
C57 C 0.4265(5) 0.9868(4) 0.6586(4) 0.0517(18) Uani 1 1 d . . .
H57A H 0.3776 0.9337 0.6367 0.062 Uiso 1 1 calc R . .
C58 C 0.4623(6) 1.1339(5) 0.7054(4) 0.065(2) Uani 1 1 d . . .
H58A H 0.4369 1.1772 0.7148 0.078 Uiso 1 1 calc R . .
C59 C 0.5706(6) 1.0976(5) 0.6408(4) 0.066(2) Uani 1 1 d . . .
H59A H 0.6156 1.1168 0.6074 0.079 Uiso 1 1 calc R . .
C60 C 0.4713(4) 0.9738(4) 0.7283(3) 0.0437(15) Uani 1 1 d . . .
H60A H 0.4952 0.9299 0.7195 0.052 Uiso 1 1 calc R . .
H60B H 0.4260 0.9549 0.7608 0.052 Uiso 1 1 calc R . .
C61 C 0.5080(5) 1.1204(4) 0.7759(3) 0.0527(18) Uani 1 1 d . . .
H61A H 0.5564 1.1731 0.7974 0.063 Uiso 1 1 calc R . .
H61B H 0.4635 1.1032 0.8092 0.063 Uiso 1 1 calc R . .
C62 C 0.3873(5) 1.0536(5) 0.6726(4) 0.066(2) Uani 1 1 d . . .
H62A H 0.3578 1.0623 0.6276 0.079 Uiso 1 1 calc R . .
H62B H 0.3419 1.0355 0.7051 0.079 Uiso 1 1 calc R . .
C63 C 0.6160(4) 1.0837(4) 0.7113(3) 0.0477(17) Uani 1 1 d . . .
H63A H 0.6430 1.0422 0.7019 0.057 Uiso 1 1 calc R . .
H63B H 0.6647 1.1362 0.7329 0.057 Uiso 1 1 calc R . .
C64 C 0.4957(5) 1.0163(5) 0.6086(4) 0.061(2) Uani 1 1 d . . .
H64A H 0.4665 1.0242 0.5631 0.073 Uiso 1 1 calc R . .
H64B H 0.5213 0.9738 0.5989 0.073 Uiso 1 1 calc R . .
C65 C 0.5289(6) 1.1614(5) 0.6549(4) 0.073(2) Uani 1 1 d . . .
H65A H 0.5766 1.2152 0.6749 0.088 Uiso 1 1 calc R . .
H65B H 0.4989 1.1693 0.6098 0.088 Uiso 1 1 calc R . .
C66 C 0.6470(4) 1.1309(4) 1.0278(3) 0.0360(14) Uani 1 1 d . . .
C67 C 0.5570(4) 1.1355(5) 1.0361(4) 0.057(2) Uani 1 1 d . . .
H67A H 0.5329 1.1508 0.9925 0.085 Uiso 1 1 calc R . .
H67B H 0.5642 1.1772 1.0758 0.085 Uiso 1 1 calc R . .
H67C H 0.5155 1.0814 1.0453 0.085 Uiso 1 1 calc R . .
C68 C 0.6759(7) 1.0999(6) 1.0951(4) 0.094(3) Uani 1 1 d . . .
H68A H 0.7364 1.1000 1.0942 0.141 Uiso 1 1 calc R . .
H68B H 0.6340 1.0434 1.0977 0.141 Uiso 1 1 calc R . .
H68C H 0.6759 1.1363 1.1366 0.141 Uiso 1 1 calc R . .
C69 C 0.7152(5) 1.2156(5) 1.0238(5) 0.090(3) Uani 1 1 d . . .
H69A H 0.6966 1.2379 0.9820 0.135 Uiso 1 1 calc R . .
H69B H 0.7736 1.2120 1.0201 0.135 Uiso 1 1 calc R . .
H69C H 0.7197 1.2523 1.0665 0.135 Uiso 1 1 calc R . .
C70 C 0.4263(4) 0.6307(4) 0.6119(4) 0.0483(17) Uani 1 1 d . . .
H70A H 0.4344 0.6085 0.6567 0.072 Uiso 1 1 calc R . .
H70B H 0.4712 0.6268 0.5826 0.072 Uiso 1 1 calc R . .
H70C H 0.3661 0.5986 0.5867 0.072 Uiso 1 1 calc R . .
C71 C 0.4229(5) 0.7843(5) 0.5472(3) 0.0540(18) Uani 1 1 d . . .
H71A H 0.4695 0.7847 0.5182 0.081 Uiso 1 1 calc R . .
H71B H 0.4261 0.8411 0.5583 0.081 Uiso 1 1 calc R . .
H71C H 0.3638 0.7502 0.5209 0.081 Uiso 1 1 calc R . .
C72 C 0.3583(4) 0.7503(4) 0.6893(4) 0.0503(18) Uani 1 1 d . . .
H72A H 0.3799 0.7470 0.7383 0.075 Uiso 1 1 calc R . .
H72B H 0.3000 0.7052 0.6741 0.075 Uiso 1 1 calc R . .
H72C H 0.3519 0.8036 0.6861 0.075 Uiso 1 1 calc R . .
B1 B 0.1598(4) 0.1905(4) 0.8700(3) 0.0289(14) Uani 1 1 d . . .
C73 C 0.1315(3) 0.0902(3) 0.8736(3) 0.0298(12) Uani 1 1 d . . .
C74 C 0.1600(4) 0.0433(4) 0.8263(3) 0.0379(14) Uani 1 1 d . . .
H74A H 0.1932 0.0704 0.7910 0.046 Uiso 1 1 calc R . .
C75 C 0.1432(4) -0.0390(4) 0.8277(3) 0.0436(15) Uani 1 1 d . . .
H75A H 0.1634 -0.0677 0.7935 0.052 Uiso 1 1 calc R . .
C76 C 0.0963(4) -0.0810(4) 0.8797(3) 0.0396(15) Uani 1 1 d . . .
H76A H 0.0831 -0.1385 0.8808 0.048 Uiso 1 1 calc R . .
C77 C 0.0699(4) -0.0375(4) 0.9289(3) 0.0420(15) Uani 1 1 d . . .
H77A H 0.0407 -0.0638 0.9662 0.050 Uiso 1 1 calc R . .
C78 C 0.0857(4) 0.0457(3) 0.9242(3) 0.0345(13) Uani 1 1 d . . .
H78A H 0.0639 0.0737 0.9577 0.041 Uiso 1 1 calc R . .
C79 C 0.1265(4) 0.2331(3) 0.9354(3) 0.0365(14) Uani 1 1 d . . .
C80 C 0.0356(4) 0.2099(4) 0.9413(3) 0.0443(16) Uani 1 1 d . . .
H80A H -0.0069 0.1685 0.9068 0.053 Uiso 1 1 calc R . .
C81 C 0.0046(6) 0.2446(5) 0.9954(4) 0.060(2) Uani 1 1 d . . .
H81A H -0.0582 0.2266 0.9964 0.072 Uiso 1 1 calc R . .
C82 C 0.0609(7) 0.3033(5) 1.0467(4) 0.067(2) Uani 1 1 d . . .
H82A H 0.0391 0.3245 1.0848 0.080 Uiso 1 1 calc R . .
C83 C 0.1501(6) 0.3306(4) 1.0416(3) 0.058(2) Uani 1 1 d . . .
H83A H 0.1907 0.3744 1.0752 0.070 Uiso 1 1 calc R . .
C84 C 0.1840(5) 0.2964(4) 0.9884(3) 0.0459(16) Uani 1 1 d . . .
H84A H 0.2470 0.3159 0.9879 0.055 Uiso 1 1 calc R . .
C85 C 0.2697(4) 0.2264(3) 0.8736(3) 0.0349(13) Uani 1 1 d . . .
C86 C 0.3206(4) 0.2168(4) 0.9333(4) 0.0555(19) Uani 1 1 d . . .
H86A H 0.2911 0.1933 0.9715 0.067 Uiso 1 1 calc R . .
C87 C 0.4130(4) 0.2406(5) 0.9388(4) 0.060(2) Uani 1 1 d . . .
H87A H 0.4460 0.2348 0.9807 0.071 Uiso 1 1 calc R . .
C88 C 0.4562(4) 0.2726(4) 0.8835(4) 0.0491(17) Uani 1 1 d . . .
H88A H 0.5193 0.2878 0.8866 0.059 Uiso 1 1 calc R . .
C89 C 0.4090(4) 0.2826(3) 0.8239(3) 0.0388(14) Uani 1 1 d . . .
H89A H 0.4390 0.3055 0.7857 0.047 Uiso 1 1 calc R . .
C90 C 0.3161(4) 0.2589(3) 0.8197(3) 0.0317(13) Uani 1 1 d . . .
H90A H 0.2837 0.2655 0.7778 0.038 Uiso 1 1 calc R . .
C91 C 0.1163(3) 0.2112(3) 0.7966(3) 0.0321(13) Uani 1 1 d . . .
C92 C 0.1257(4) 0.2921(4) 0.7877(3) 0.0412(15) Uani 1 1 d . . .
H92A H 0.1536 0.3338 0.8268 0.049 Uiso 1 1 calc R . .
C93 C 0.0965(4) 0.3152(4) 0.7247(4) 0.0489(17) Uani 1 1 d . . .
H93A H 0.1037 0.3712 0.7220 0.059 Uiso 1 1 calc R . .
C94 C 0.0573(4) 0.2572(5) 0.6662(4) 0.0491(17) Uani 1 1 d . . .
H94A H 0.0381 0.2725 0.6226 0.059 Uiso 1 1 calc R . .
C95 C 0.0468(4) 0.1764(4) 0.6731(3) 0.0468(17) Uani 1 1 d . . .
H95A H 0.0194 0.1352 0.6336 0.056 Uiso 1 1 calc R . .
C96 C 0.0753(4) 0.1539(4) 0.7366(3) 0.0366(14) Uani 1 1 d . . .
H96A H 0.0666 0.0974 0.7393 0.044 Uiso 1 1 calc R . .
C100 C 0.8955(5) 0.2584(6) 0.7870(6) 0.088(3) Uani 1 1 d . . .
H10A H 0.9323 0.2241 0.7837 0.105 Uiso 1 1 calc R . .
H10B H 0.9364 0.3160 0.8048 0.105 Uiso 1 1 calc R . .
Cl11 Cl 0.81992(14) 0.22113(15) 0.84716(15) 0.0886(7) Uani 1 1 d . . .
Cl12 Cl 0.84038(19) 0.2565(2) 0.7024(2) 0.1216(11) Uani 1 1 d . . .
C201 C 0.074(2) 0.5198(18) 0.8439(14) 0.189(8) Uani 0.50 1 d PDU . .
H20C H 0.1346 0.5454 0.8309 0.284 Uiso 0.50 1 calc PR . .
H20D H 0.0539 0.5633 0.8608 0.284 Uiso 0.50 1 calc PR . .
H20E H 0.0330 0.4858 0.8024 0.284 Uiso 0.50 1 calc PR . .
C202 C 0.0765(16) 0.4674(17) 0.9004(12) 0.150(6) Uani 0.50 1 d PDU . .
H20F H 0.1320 0.4981 0.9337 0.180 Uiso 0.50 1 calc PR . .
H20G H 0.0838 0.4177 0.8781 0.180 Uiso 0.50 1 calc PR . .
C203 C 0.0025(17) 0.4374(13) 0.9440(11) 0.161(5) Uani 0.50 1 d PDU . .
H20H H 0.0077 0.3900 0.9669 0.193 Uiso 0.50 1 calc PR . .
H20I H -0.0552 0.4165 0.9121 0.193 Uiso 0.50 1 calc PR . .
C204 C 0.0000 0.5000 1.0000 0.162(5) Uani 1 2 d SDU . .
H20J H -0.0058 0.5464 0.9759 0.195 Uiso 0.50 1 calc PR . .
H20K H 0.0594 0.5220 1.0297 0.195 Uiso 0.50 1 calc PR . .
C205 C -0.0722(14) 0.4771(17) 1.0515(11) 0.151(7) Uani 0.50 1 d PDU . .
H20L H -0.0617 0.5255 1.0856 0.226 Uiso 0.50 1 calc PR . .
H20M H -0.0681 0.4316 1.0769 0.226 Uiso 0.50 1 calc PR . .
H20N H -0.1321 0.4598 1.0243 0.226 Uiso 0.50 1 calc PR . .

loop_
_atom_site_aniso_label
_atom_site_aniso_U_11
_atom_site_aniso_U_22
_atom_site_aniso_U_33
_atom_site_aniso_U_23
_atom_site_aniso_U_13
_atom_site_aniso_U_12
U1 0.02055(9) 0.01875(10) 0.01802(10) 0.00385(7) 0.00358(7) 0.00330(7)
Si1 0.0252(7) 0.0330(8) 0.0309(9) 0.0007(7) -0.0003(7) 0.0049(6)
O1 0.0237(18) 0.0260(19) 0.024(2) 0.0059(15) 0.0045(15) 0.0066(15)
O2 0.0264(18) 0.0211(18) 0.0213(19) 0.0068(15) 0.0059(15) 0.0028(15)
O3 0.0278(18) 0.0247(18) 0.023(2) 0.0035(15) 0.0025(15) 0.0100(15)
N1 0.019(2) 0.020(2) 0.022(2) 0.0069(18) 0.0070(18) 0.0037(17)
N2 0.027(2) 0.019(2) 0.017(2) 0.0042(17) 0.0060(18) 0.0046(17)
N3 0.022(2) 0.021(2) 0.024(2) 0.0045(18) 0.0033(18) 0.0068(17)
N4 0.027(2) 0.024(2) 0.023(2) 0.0073(19) 0.0058(19) 0.0089(18)
C1 0.021(3) 0.029(3) 0.027(3) 0.005(2) 0.009(2) 0.008(2)
C2 0.022(3) 0.028(3) 0.032(3) 0.007(2) 0.012(2) 0.005(2)
C3 0.029(3) 0.022(3) 0.019(3) -0.001(2) 0.004(2) 0.002(2)
C4 0.026(3) 0.025(3) 0.019(3) -0.002(2) 0.000(2) 0.003(2)
C5 0.024(3) 0.023(3) 0.019(3) 0.005(2) -0.003(2) 0.007(2)
C6 0.021(2) 0.027(3) 0.028(3) 0.005(2) -0.001(2) 0.009(2)
C7 0.032(3) 0.022(3) 0.027(3) 0.005(2) 0.009(2) 0.008(2)
C8 0.038(3) 0.017(3) 0.024(3) 0.004(2) 0.006(2) 0.009(2)
C9 0.028(3) 0.024(3) 0.016(3) 0.005(2) 0.002(2) 0.008(2)
C10 0.021(2) 0.019(2) 0.023(3) 0.002(2) 0.000(2) 0.005(2)
C11 0.028(3) 0.021(3) 0.038(3) 0.010(2) 0.012(2) 0.004(2)
C12 0.031(3) 0.021(3) 0.035(3) 0.006(2) 0.003(2) 0.008(2)
C13 0.030(3) 0.029(3) 0.030(3) 0.001(2) 0.010(2) 0.008(2)
C14 0.026(3) 0.021(3) 0.026(3) 0.005(2) 0.004(2) 0.005(2)
C15 0.045(4) 0.028(3) 0.051(4) -0.003(3) 0.022(3) -0.004(3)
C16 0.036(3) 0.035(3) 0.043(4) 0.004(3) 0.015(3) 0.014(3)
C17 0.060(4) 0.057(4) 0.033(4) 0.015(3) 0.024(3) 0.031(3)
C18 0.033(3) 0.037(3) 0.044(4) 0.001(3) 0.012(3) 0.007(3)
C19 0.032(3) 0.031(3) 0.037(4) 0.012(3) 0.009(3) 0.006(2)
C20 0.051(4) 0.049(4) 0.034(4) 0.008(3) 0.007(3) 0.025(3)
C21 0.030(3) 0.057(4) 0.052(4) 0.000(3) -0.001(3) 0.011(3)
C22 0.055(4) 0.043(4) 0.068(5) 0.010(4) 0.028(4) 0.021(3)
C23 0.055(4) 0.053(4) 0.036(4) 0.007(3) 0.006(3) 0.028(3)
C24 0.036(3) 0.030(3) 0.060(4) 0.012(3) 0.013(3) 0.014(3)
C25 0.068(5) 0.045(4) 0.068(5) 0.023(4) 0.009(4) 0.028(4)
C26 0.051(4) 0.029(3) 0.080(5) 0.006(3) 0.020(4) 0.017(3)
C27 0.047(4) 0.042(4) 0.105(7) 0.026(4) 0.025(4) 0.024(3)
C28 0.033(3) 0.025(3) 0.022(3) 0.004(2) 0.007(2) 0.007(2)
C29 0.032(3) 0.025(3) 0.020(3) 0.006(2) 0.007(2) 0.008(2)
C30 0.023(2) 0.019(2) 0.024(3) 0.009(2) 0.009(2) 0.006(2)
C31 0.027(3) 0.026(3) 0.022(3) 0.002(2) 0.006(2) 0.007(2)
C32 0.025(3) 0.027(3) 0.019(3) 0.005(2) 0.005(2) 0.005(2)
C33 0.024(3) 0.029(3) 0.019(3) 0.007(2) 0.005(2) 0.004(2)
C34 0.030(3) 0.019(3) 0.021(3) 0.006(2) 0.000(2) 0.005(2)
C35 0.027(3) 0.022(3) 0.021(3) 0.002(2) 0.006(2) 0.001(2)
C36 0.032(3) 0.038(3) 0.036(4) -0.002(3) 0.011(3) -0.003(3)
C37 0.049(3) 0.029(3) 0.017(3) -0.004(2) 0.008(3) 0.005(3)
C38 0.047(3) 0.024(3) 0.036(4) 0.011(3) 0.013(3) 0.012(3)
C39 0.035(3) 0.033(3) 0.016(3) 0.001(2) 0.004(2) 0.002(2)
C40 0.031(3) 0.029(3) 0.022(3) 0.005(2) 0.003(2) 0.005(2)
C41 0.034(3) 0.028(3) 0.025(3) 0.004(2) 0.005(2) 0.009(2)
C42 0.046(4) 0.034(3) 0.026(3) -0.001(3) -0.001(3) 0.001(3)
C43 0.052(4) 0.024(3) 0.042(4) -0.001(3) 0.020(3) 0.000(3)
C44 0.053(4) 0.024(3) 0.031(3) 0.003(3) 0.020(3) -0.002(3)
C45 0.032(3) 0.030(3) 0.025(3) 0.008(2) 0.004(2) 0.003(2)
C46 0.051(4) 0.054(4) 0.025(3) 0.007(3) 0.013(3) -0.010(3)
C47 0.041(4) 0.065(5) 0.034(4) 0.014(3) 0.009(3) -0.013(3)
C48 0.070(5) 0.050(4) 0.064(5) 0.036(4) 0.023(4) 0.019(4)
C49 0.028(3) 0.030(3) 0.021(3) 0.012(2) 0.012(2) 0.011(2)
C50 0.027(3) 0.023(3) 0.026(3) 0.007(2) 0.006(2) 0.008(2)
C51 0.024(3) 0.027(3) 0.015(3) 0.001(2) 0.003(2) 0.007(2)
C52 0.029(3) 0.027(3) 0.029(3) 0.005(2) 0.000(2) 0.012(2)
C53 0.034(3) 0.034(3) 0.033(3) 0.003(3) 0.007(3) 0.014(3)
C54 0.026(3) 0.027(3) 0.026(3) 0.003(2) 0.004(2) 0.011(2)
C55 0.031(3) 0.035(3) 0.022(3) 0.005(2) 0.006(2) 0.009(2)
C56 0.036(3) 0.027(3) 0.027(3) 0.001(2) -0.001(2) 0.017(2)
C57 0.057(4) 0.051(4) 0.044(4) 0.000(3) -0.017(3) 0.023(3)
C58 0.106(6) 0.065(5) 0.044(4) -0.007(4) -0.020(4) 0.067(5)
C59 0.092(6) 0.067(5) 0.048(5) 0.024(4) 0.015(4) 0.037(5)
C60 0.044(3) 0.043(4) 0.044(4) 0.005(3) -0.001(3) 0.018(3)
C61 0.087(5) 0.051(4) 0.032(4) -0.004(3) -0.005(4) 0.045(4)
C62 0.058(4) 0.103(6) 0.053(5) 0.001(4) -0.015(4) 0.056(5)
C63 0.051(4) 0.058(4) 0.038(4) 0.023(3) 0.001(3) 0.023(3)
C64 0.096(6) 0.069(5) 0.033(4) 0.000(4) -0.007(4) 0.054(5)
C65 0.110(7) 0.061(5) 0.052(5) 0.018(4) -0.015(5) 0.041(5)
C66 0.037(3) 0.042(3) 0.029(3) -0.007(3) 0.000(3) 0.018(3)
C67 0.049(4) 0.069(5) 0.051(5) -0.018(4) 0.013(3) 0.024(4)
C68 0.160(9) 0.127(8) 0.041(5) -0.013(5) 0.006(5) 0.114(8)
C69 0.077(6) 0.077(6) 0.071(6) -0.038(5) 0.035(5) -0.023(5)
C70 0.051(4) 0.037(4) 0.045(4) 0.001(3) 0.006(3) 0.003(3)
C71 0.055(4) 0.070(5) 0.038(4) 0.007(4) -0.008(3) 0.029(4)
C72 0.031(3) 0.042(4) 0.073(5) 0.009(3) 0.009(3) 0.007(3)
B1 0.031(3) 0.027(3) 0.019(3) 0.004(3) 0.003(3) -0.001(3)
C73 0.029(3) 0.029(3) 0.022(3) 0.005(2) 0.001(2) 0.000(2)
C74 0.042(3) 0.039(3) 0.028(3) 0.006(3) 0.008(3) 0.009(3)
C75 0.055(4) 0.049(4) 0.027(3) 0.004(3) 0.004(3) 0.022(3)
C76 0.035(3) 0.035(3) 0.043(4) 0.009(3) -0.001(3) 0.008(3)
C77 0.029(3) 0.043(4) 0.047(4) 0.019(3) 0.014(3) 0.001(3)
C78 0.031(3) 0.037(3) 0.028(3) 0.005(3) 0.004(3) 0.004(2)
C79 0.047(4) 0.025(3) 0.025(3) 0.004(2) 0.004(3) 0.000(3)
C80 0.054(4) 0.038(4) 0.039(4) 0.009(3) 0.017(3) 0.013(3)
C81 0.085(5) 0.056(5) 0.049(5) 0.012(4) 0.030(4) 0.033(4)
C82 0.112(7) 0.061(5) 0.043(5) 0.019(4) 0.024(5) 0.045(5)
C83 0.117(7) 0.037(4) 0.019(3) -0.002(3) -0.002(4) 0.032(4)
C84 0.068(4) 0.036(3) 0.026(3) 0.013(3) 0.002(3) 0.010(3)
C85 0.037(3) 0.027(3) 0.033(3) 0.006(3) 0.003(3) 0.003(2)
C86 0.044(4) 0.064(5) 0.044(4) 0.030(4) -0.006(3) 0.003(3)
C87 0.046(4) 0.070(5) 0.057(5) 0.019(4) -0.012(4) 0.018(4)
C88 0.034(3) 0.046(4) 0.065(5) 0.000(4) 0.003(3) 0.015(3)
C89 0.044(3) 0.032(3) 0.042(4) 0.003(3) 0.017(3) 0.014(3)
C90 0.034(3) 0.028(3) 0.032(3) 0.007(2) 0.008(3) 0.008(2)
C91 0.027(3) 0.036(3) 0.023(3) 0.002(2) 0.006(2) 0.000(2)
C92 0.032(3) 0.048(4) 0.037(4) 0.006(3) 0.000(3) 0.008(3)
C93 0.047(4) 0.053(4) 0.050(4) 0.022(4) 0.008(3) 0.019(3)
C94 0.047(4) 0.069(5) 0.032(4) 0.022(4) 0.002(3) 0.021(4)
C95 0.035(3) 0.065(5) 0.025(3) 0.006(3) -0.003(3) 0.003(3)
C96 0.029(3) 0.038(3) 0.029(3) 0.002(3) 0.006(3) -0.004(2)
C100 0.055(5) 0.075(6) 0.140(9) 0.021(6) 0.031(6) 0.025(4)
Cl11 0.0647(13) 0.0821(15) 0.116(2) -0.0039(14) 0.0177(13) 0.0254(11)
Cl12 0.0955(18) 0.134(2) 0.166(3) 0.064(2) 0.058(2) 0.0595(18)
C201 0.166(10) 0.199(11) 0.197(11) -0.001(10) 0.025(10) 0.066(9)
C202 0.147(7) 0.159(8) 0.163(8) 0.016(6) 0.021(6) 0.082(6)
C203 0.161(7) 0.164(7) 0.167(8) 0.017(5) 0.014(5) 0.076(6)
C204 0.163(7) 0.165(7) 0.166(8) 0.021(6) 0.010(5) 0.073(6)
C205 0.131(10) 0.167(10) 0.161(11) 0.043(9) -0.008(9) 0.067(9)

loop_
_atom_type_symbol
_atom_type_description
_atom_type_scat_dispersion_real
_atom_type_scat_dispersion_imag
_atom_type_scat_source
C C 0.0033 0.0016 'International Tables Vol C Tables 4.2.6.8 and 6.1.1.4'
H H 0.0000 0.0000 'International Tables Vol C Tables 4.2.6.8 and 6.1.1.4'
B B 0.0013 0.0007 'International Tables Vol C Tables 4.2.6.8 and 6.1.1.4'
N N 0.0061 0.0033 'International Tables Vol C Tables 4.2.6.8 and 6.1.1.4'
O O 0.0106 0.0060 'International Tables Vol C Tables 4.2.6.8 and 6.1.1.4'
Si Si 0.0817 0.0704 'International Tables Vol C Tables 4.2.6.8 and 6.1.1.4'
Cl Cl 0.1484 0.1585 'International Tables Vol C Tables 4.2.6.8 and 6.1.1.4'
U U -9.6767 9.6646 'International Tables Vol C Tables 4.2.6.8 and 6.1.1.4'

loop_
_geom_angle_atom_site_label_1
_geom_angle_atom_site_label_2
_geom_angle_atom_site_label_3
_geom_angle
_geom_angle_site_symmetry_1
_geom_angle_site_symmetry_3
N4 U1 O1 86.37(15) . .
N4 U1 O3 85.82(15) . .
O1 U1 O3 117.52(13) . .
N4 U1 O2 86.29(15) . .
O1 U1 O2 117.83(13) . .
O3 U1 O2 123.31(13) . .
N4 U1 N2 139.42(15) . .
O1 U1 N2 133.56(13) . .
O3 U1 N2 81.14(13) . .
O2 U1 N2 69.82(12) . .
N4 U1 N1 141.12(15) . .
O1 U1 N1 71.27(12) . .
O3 U1 N1 132.55(12) . .
O2 U1 N1 77.32(13) . .
N2 U1 N1 66.11(12) . .
N4 U1 N3 143.05(15) . .
O1 U1 N3 80.39(13) . .
O3 U1 N3 70.53(12) . .
O2 U1 N3 130.32(12) . .
N2 U1 N3 65.86(12) . .
N1 U1 N3 65.20(12) . .
N4 Si1 C71 110.4(3) . .
N4 Si1 C70 106.7(3) . .
C71 Si1 C70 110.7(3) . .
N4 Si1 C72 109.8(3) . .
C71 Si1 C72 109.1(3) . .
C70 Si1 C72 110.2(3) . .
C9 O1 U1 151.0(3) . .
C30 O2 U1 148.0(3) . .
C51 O3 U1 152.2(3) . .
C1 N1 C7 107.9(4) . .
C1 N1 C6 110.4(4) . .
C7 N1 C6 111.5(4) . .
C1 N1 U1 107.6(3) . .
C7 N1 U1 102.5(3) . .
C6 N1 U1 116.5(3) . .
C28 N2 C2 113.1(4) . .
C28 N2 C3 107.0(4) . .
C2 N2 C3 109.9(4) . .
C28 N2 U1 102.5(3) . .
C2 N2 U1 115.9(3) . .
C3 N2 U1 107.9(3) . .
C5 N3 C4 110.1(4) . .
C5 N3 C49 108.4(4) . .
C4 N3 C49 109.8(4) . .
C5 N3 U1 107.7(3) . .
C4 N3 U1 115.4(3) . .
C49 N3 U1 105.2(3) . .
Si1 N4 U1 171.3(3) . .
N1 C1 C2 112.1(4) . .
N1 C1 H1A 109.2 . .
C2 C1 H1A 109.2 . .
N1 C1 H1B 109.2 . .
C2 C1 H1B 109.2 . .
H1A C1 H1B 107.9 . .
N2 C2 C1 113.4(4) . .
N2 C2 H2A 108.9 . .
C1 C2 H2A 108.9 . .
N2 C2 H2B 108.9 . .
C1 C2 H2B 108.9 . .
H2A C2 H2B 107.7 . .
C4 C3 N2 111.9(4) . .
C4 C3 H3A 109.2 . .
N2 C3 H3A 109.2 . .
C4 C3 H3B 109.2 . .
N2 C3 H3B 109.2 . .
H3A C3 H3B 107.9 . .
N3 C4 C3 112.5(4) . .
N3 C4 H4A 109.1 . .
C3 C4 H4A 109.1 . .
N3 C4 H4B 109.1 . .
C3 C4 H4B 109.1 . .
H4A C4 H4B 107.8 . .
N3 C5 C6 111.6(4) . .
N3 C5 H5A 109.3 . .
C6 C5 H5A 109.3 . .
N3 C5 H5B 109.3 . .
C6 C5 H5B 109.3 . .
H5A C5 H5B 108.0 . .
N1 C6 C5 113.0(4) . .
N1 C6 H6A 109.0 . .
C5 C6 H6A 109.0 . .
N1 C6 H6B 109.0 . .
C5 C6 H6B 109.0 . .
H6A C6 H6B 107.8 . .
N1 C7 C8 115.5(4) . .
N1 C7 H7A 108.4 . .
C8 C7 H7A 108.4 . .
N1 C7 H7B 108.4 . .
C8 C7 H7B 108.4 . .
H7A C7 H7B 107.5 . .
C13 C8 C9 120.5(5) . .
C13 C8 C7 119.7(5) . .
C9 C8 C7 119.7(4) . .
O1 C9 C8 114.9(4) . .
O1 C9 C10 124.6(4) . .
C8 C9 C10 120.5(4) . .
C11 C10 C9 115.6(4) . .
C11 C10 C14 117.3(4) . .
C9 C10 C14 126.9(4) . .
C12 C11 C10 125.9(5) . .
C12 C11 H11A 117.1 . .
C10 C11 H11A 117.1 . .
C11 C12 C13 115.9(5) . .
C11 C12 C24 121.2(5) . .
C13 C12 C24 122.9(5) . .
C8 C13 C12 121.5(5) . .
C8 C13 H13A 119.3 . .
C12 C13 H13A 119.3 . .
C19 C14 C18 107.8(4) . .
C19 C14 C10 117.1(4) . .
C18 C14 C10 107.6(4) . .
C19 C14 C20 105.2(4) . .
C18 C14 C20 107.9(5) . .
C10 C14 C20 111.0(4) . .
C21 C15 C22 112.6(5) . .
C21 C15 C18 108.5(5) . .
C22 C15 C18 107.4(6) . .
C21 C15 H15A 109.4 . .
C22 C15 H15A 109.4 . .
C18 C15 H15A 109.4 . .
C21 C16 C23 109.2(5) . .
C21 C16 C19 108.9(5) . .
C23 C16 C19 106.8(5) . .
C21 C16 H16A 110.6 . .
C23 C16 H16A 110.6 . .
C19 C16 H16A 110.6 . .
C23 C17 C22 111.1(6) . .
C23 C17 C20 109.1(5) . .
C22 C17 C20 108.4(5) . .
C23 C17 H17A 109.4 . .
C22 C17 H17A 109.4 . .
C20 C17 H17A 109.4 . .
C14 C18 C15 111.6(5) . .
C14 C18 H18A 109.3 . .
C15 C18 H18A 109.3 . .
C14 C18 H18B 109.3 . .
C15 C18 H18B 109.3 . .
H18A C18 H18B 108.0 . .
C14 C19 C16 113.1(4) . .
C14 C19 H19A 109.0 . .
C16 C19 H19A 109.0 . .
C14 C19 H19B 109.0 . .
C16 C19 H19B 109.0 . .
H19A C19 H19B 107.8 . .
C14 C20 C17 111.0(5) . .
C14 C20 H20A 109.4 . .
C17 C20 H20A 109.4 . .
C14 C20 H20B 109.4 . .
C17 C20 H20B 109.4 . .
H20A C20 H20B 108.0 . .
C15 C21 C16 110.7(5) . .
C15 C21 H21A 109.5 . .
C16 C21 H21A 109.5 . .
C15 C21 H21B 109.5 . .
C16 C21 H21B 109.5 . .
H21A C21 H21B 108.1 . .
C15 C22 C17 109.7(5) . .
C15 C22 H22A 109.7 . .
C17 C22 H22A 109.7 . .
C15 C22 H22B 109.7 . .
C17 C22 H22B 109.7 . .
H22A C22 H22B 108.2 . .
C17 C23 C16 110.8(5) . .
C17 C23 H23A 109.5 . .
C16 C23 H23A 109.5 . .
C17 C23 H23B 109.5 . .
C16 C23 H23B 109.5 . .
H23A C23 H23B 108.1 . .
C26 C24 C12 108.9(5) . .
C26 C24 C25 109.4(5) . .
C12 C24 C25 110.6(5) . .
C26 C24 C27 108.1(5) . .
C12 C24 C27 112.0(5) . .
C25 C24 C27 107.7(6) . .
C24 C25 H25A 109.5 . .
C24 C25 H25B 109.5 . .
H25A C25 H25B 109.5 . .
C24 C25 H25C 109.5 . .
H25A C25 H25C 109.5 . .
H25B C25 H25C 109.5 . .
C24 C26 H26A 109.5 . .
C24 C26 H26B 109.5 . .
H26A C26 H26B 109.5 . .
C24 C26 H26C 109.5 . .
H26A C26 H26C 109.5 . .
H26B C26 H26C 109.5 . .
C24 C27 H27A 109.5 . .
C24 C27 H27B 109.5 . .
H27A C27 H27B 109.5 . .
C24 C27 H27C 109.5 . .
H27A C27 H27C 109.5 . .
H27B C27 H27C 109.5 . .
N2 C28 C29 116.4(4) . .
N2 C28 H28A 108.2 . .
C29 C28 H28A 108.2 . .
N2 C28 H28B 108.2 . .
C29 C28 H28B 108.2 . .
H28A C28 H28B 107.4 . .
C34 C29 C30 120.4(5) . .
C34 C29 C28 118.6(5) . .
C30 C29 C28 120.7(5) . .
O2 C30 C29 115.6(4) . .
O2 C30 C31 124.2(4) . .
C29 C30 C31 120.1(5) . .
C32 C31 C30 116.7(5) . .
C32 C31 C35 120.2(4) . .
C30 C31 C35 123.1(5) . .
C33 C32 C31 124.3(5) . .
C33 C32 H32A 117.8 . .
C31 C32 H32A 117.8 . .
C32 C33 C34 116.6(5) . .
C32 C33 C45 123.3(5) . .
C34 C33 C45 120.0(5) . .
C29 C34 C33 121.7(5) . .
C29 C34 H34A 119.1 . .
C33 C34 H34A 119.1 . .
C41 C35 C31 109.8(4) . .
C41 C35 C40 110.1(4) . .
C31 C35 C40 110.3(4) . .
C41 C35 C39 106.9(4) . .
C31 C35 C39 112.4(4) . .
C40 C35 C39 107.2(4) . .
C44 C36 C42 110.8(5) . .
C44 C36 C40 110.0(5) . .
C42 C36 C40 109.0(5) . .
C44 C36 H36A 109.0 . .
C42 C36 H36A 109.0 . .
C40 C36 H36A 109.0 . .
C43 C37 C39 110.2(5) . .
C43 C37 C42 110.3(5) . .
C39 C37 C42 110.2(5) . .
C43 C37 H37A 108.7 . .
C39 C37 H37A 108.7 . .
C42 C37 H37A 108.7 . .
C43 C38 C41 109.4(5) . .
C43 C38 C44 109.8(5) . .
C41 C38 C44 109.1(4) . .
C43 C38 H38A 109.5 . .
C41 C38 H38A 109.5 . .
C44 C38 H38A 109.5 . .
C37 C39 C35 109.8(4) . .
C37 C39 H39A 109.7 . .
C35 C39 H39A 109.7 . .
C37 C39 H39B 109.7 . .
C35 C39 H39B 109.7 . .
H39A C39 H39B 108.2 . .
C36 C40 C35 110.3(4) . .
C36 C40 H40A 109.6 . .
C35 C40 H40A 109.6 . .
C36 C40 H40B 109.6 . .
C35 C40 H40B 109.6 . .
H40A C40 H40B 108.1 . .
C35 C41 C38 111.0(4) . .
C35 C41 H41A 109.4 . .
C38 C41 H41A 109.4 . .
C35 C41 H41B 109.4 . .
C38 C41 H41B 109.4 . .
H41A C41 H41B 108.0 . .
C36 C42 C37 108.1(5) . .
C36 C42 H42A 110.1 . .
C37 C42 H42A 110.1 . .
C36 C42 H42B 110.1 . .
C37 C42 H42B 110.1 . .
H42A C42 H42B 108.4 . .
C38 C43 C37 108.9(5) . .
C38 C43 H43A 109.9 . .
C37 C43 H43A 109.9 . .
C38 C43 H43B 109.9 . .
C37 C43 H43B 109.9 . .
H43A C43 H43B 108.3 . .
C36 C44 C38 109.2(5) . .
C36 C44 H44A 109.8 . .
C38 C44 H44A 109.8 . .
C36 C44 H44B 109.8 . .
C38 C44 H44B 109.8 . .
H44A C44 H44B 108.3 . .
C48 C45 C46 109.0(5) . .
C48 C45 C47 109.4(5) . .
C46 C45 C47 107.4(5) . .
C48 C45 C33 108.9(5) . .
C46 C45 C33 111.9(5) . .
C47 C45 C33 110.2(5) . .
C45 C46 H46A 109.5 . .
C45 C46 H46B 109.5 . .
H46A C46 H46B 109.5 . .
C45 C46 H46C 109.5 . .
H46A C46 H46C 109.5 . .
H46B C46 H46C 109.5 . .
C45 C47 H47A 109.5 . .
C45 C47 H47B 109.5 . .
H47A C47 H47B 109.5 . .
C45 C47 H47C 109.5 . .
H47A C47 H47C 109.5 . .
H47B C47 H47C 109.5 . .
C45 C48 H48A 109.5 . .
C45 C48 H48B 109.5 . .
H48A C48 H48B 109.5 . .
C45 C48 H48C 109.5 . .
H48A C48 H48C 109.5 . .
H48B C48 H48C 109.5 . .
C50 C49 N3 115.5(4) . .
C50 C49 H49A 108.4 . .
N3 C49 H49A 108.4 . .
C50 C49 H49B 108.4 . .
N3 C49 H49B 108.4 . .
H49A C49 H49B 107.5 . .
C55 C50 C51 119.9(5) . .
C55 C50 C49 120.1(5) . .
C51 C50 C49 120.0(5) . .
O3 C51 C50 115.8(4) . .
O3 C51 C52 122.9(5) . .
C50 C51 C52 121.3(5) . .
C53 C52 C51 115.7(5) . .
C53 C52 C56 121.3(5) . .
C51 C52 C56 123.0(5) . .
C52 C53 C54 124.8(5) . .
C52 C53 H53A 117.6 . .
C54 C53 H53A 117.6 . .
C55 C54 C53 116.8(5) . .
C55 C54 C66 123.5(5) . .
C53 C54 C66 119.7(5) . .
C50 C55 C54 121.5(5) . .
C50 C55 H55A 119.3 . .
C54 C55 H55A 119.3 . .
C52 C56 C60 111.0(5) . .
C52 C56 C63 109.9(4) . .
C60 C56 C63 108.7(5) . .
C52 C56 C61 112.4(4) . .
C60 C56 C61 107.8(5) . .
C63 C56 C61 106.9(5) . .
C64 C57 C60 109.5(6) . .
C64 C57 C62 108.6(6) . .
C60 C57 C62 109.2(6) . .
C64 C57 H57A 109.8 . .
C60 C57 H57A 109.8 . .
C62 C57 H57A 109.8 . .
C65 C58 C62 109.1(6) . .
C65 C58 C61 110.2(7) . .
C62 C58 C61 109.8(6) . .
C65 C58 H58A 109.3 . .
C62 C58 H58A 109.3 . .
C61 C58 H58A 109.3 . .
C65 C59 C64 108.1(7) . .
C65 C59 C63 109.8(6) . .
C64 C59 C63 108.7(6) . .
C65 C59 H59A 110.1 . .
C64 C59 H59A 110.1 . .
C63 C59 H59A 110.1 . .
C57 C60 C56 111.8(5) . .
C57 C60 H60A 109.3 . .
C56 C60 H60A 109.3 . .
C57 C60 H60B 109.3 . .
C56 C60 H60B 109.3 . .
H60A C60 H60B 107.9 . .
C56 C61 C58 110.8(5) . .
C56 C61 H61A 109.5 . .
C58 C61 H61A 109.5 . .
C56 C61 H61B 109.5 . .
C58 C61 H61B 109.5 . .
H61A C61 H61B 108.1 . .
C58 C62 C57 109.2(5) . .
C58 C62 H62A 109.8 . .
C57 C62 H62A 109.8 . .
C58 C62 H62B 109.8 . .
C57 C62 H62B 109.8 . .
H62A C62 H62B 108.3 . .
C56 C63 C59 111.0(5) . .
C56 C63 H63A 109.4 . .
C59 C63 H63A 109.4 . .
C56 C63 H63B 109.4 . .
C59 C63 H63B 109.4 . .
H63A C63 H63B 108.0 . .
C57 C64 C59 110.6(6) . .
C57 C64 H64A 109.5 . .
C59 C64 H64A 109.5 . .
C57 C64 H64B 109.5 . .
C59 C64 H64B 109.5 . .
H64A C64 H64B 108.1 . .
C58 C65 C59 110.6(6) . .
C58 C65 H65A 109.5 . .
C59 C65 H65A 109.5 . .
C58 C65 H65B 109.5 . .
C59 C65 H65B 109.5 . .
H65A C65 H65B 108.1 . .
C69 C66 C67 110.3(6) . .
C69 C66 C68 108.0(7) . .
C67 C66 C68 106.1(6) . .
C69 C66 C54 109.3(5) . .
C67 C66 C54 111.0(5) . .
C68 C66 C54 112.0(5) . .
C66 C67 H67A 109.5 . .
C66 C67 H67B 109.5 . .
H67A C67 H67B 109.5 . .
C66 C67 H67C 109.5 . .
H67A C67 H67C 109.5 . .
H67B C67 H67C 109.5 . .
C66 C68 H68A 109.5 . .
C66 C68 H68B 109.5 . .
H68A C68 H68B 109.5 . .
C66 C68 H68C 109.5 . .
H68A C68 H68C 109.5 . .
H68B C68 H68C 109.5 . .
C66 C69 H69A 109.5 . .
C66 C69 H69B 109.5 . .
H69A C69 H69B 109.5 . .
C66 C69 H69C 109.5 . .
H69A C69 H69C 109.5 . .
H69B C69 H69C 109.5 . .
Si1 C70 H70A 109.5 . .
Si1 C70 H70B 109.5 . .
H70A C70 H70B 109.5 . .
Si1 C70 H70C 109.5 . .
H70A C70 H70C 109.5 . .
H70B C70 H70C 109.5 . .
Si1 C71 H71A 109.5 . .
Si1 C71 H71B 109.5 . .
H71A C71 H71B 109.5 . .
Si1 C71 H71C 109.5 . .
H71A C71 H71C 109.5 . .
H71B C71 H71C 109.5 . .
Si1 C72 H72A 109.5 . .
Si1 C72 H72B 109.5 . .
H72A C72 H72B 109.5 . .
Si1 C72 H72C 109.5 . .
H72A C72 H72C 109.5 . .
H72B C72 H72C 109.5 . .
C91 B1 C79 107.0(5) . .
C91 B1 C85 109.0(5) . .
C79 B1 C85 112.9(4) . .
C91 B1 C73 112.9(4) . .
C79 B1 C73 111.0(4) . .
C85 B1 C73 104.1(5) . .
C78 C73 C74 113.6(5) . .
C78 C73 B1 126.0(5) . .
C74 C73 B1 120.2(5) . .
C75 C74 C73 124.0(6) . .
C75 C74 H74A 118.0 . .
C73 C74 H74A 118.0 . .
C74 C75 C76 119.9(6) . .
C74 C75 H75A 120.0 . .
C76 C75 H75A 120.0 . .
C77 C76 C75 118.5(6) . .
C77 C76 H76A 120.8 . .
C75 C76 H76A 120.8 . .
C76 C77 C78 119.8(6) . .
C76 C77 H77A 120.1 . .
C78 C77 H77A 120.1 . .
C73 C78 C77 124.1(6) . .
C73 C78 H78A 117.9 . .
C77 C78 H78A 117.9 . .
C80 C79 C84 114.1(6) . .
C80 C79 B1 121.0(5) . .
C84 C79 B1 124.9(5) . .
C81 C80 C79 122.8(7) . .
C81 C80 H80A 118.6 . .
C79 C80 H80A 118.6 . .
C82 C81 C80 122.1(8) . .
C82 C81 H81A 118.9 . .
C80 C81 H81A 118.9 . .
C81 C82 C83 117.3(7) . .
C81 C82 H82A 121.4 . .
C83 C82 H82A 121.4 . .
C82 C83 C84 122.2(7) . .
C82 C83 H83A 118.9 . .
C84 C83 H83A 118.9 . .
C83 C84 C79 121.4(7) . .
C83 C84 H84A 119.3 . .
C79 C84 H84A 119.3 . .
C90 C85 C86 116.0(5) . .
C90 C85 B1 125.3(5) . .
C86 C85 B1 118.5(5) . .
C87 C86 C85 122.2(6) . .
C87 C86 H86A 118.9 . .
C85 C86 H86A 118.9 . .
C88 C87 C86 119.7(6) . .
C88 C87 H87A 120.2 . .
C86 C87 H87A 120.2 . .
C89 C88 C87 120.2(6) . .
C89 C88 H88A 119.9 . .
C87 C88 H88A 119.9 . .
C88 C89 C90 119.2(6) . .
C88 C89 H89A 120.4 . .
C90 C89 H89A 120.4 . .
C85 C90 C89 122.7(6) . .
C85 C90 H90A 118.6 . .
C89 C90 H90A 118.6 . .
C92 C91 C96 114.7(6) . .
C92 C91 B1 120.4(5) . .
C96 C91 B1 124.7(5) . .
C93 C92 C91 123.5(6) . .
C93 C92 H92A 118.3 . .
C91 C92 H92A 118.3 . .
C94 C93 C92 120.4(6) . .
C94 C93 H93A 119.8 . .
C92 C93 H93A 119.8 . .
C95 C94 C93 117.7(6) . .
C95 C94 H94A 121.1 . .
C93 C94 H94A 121.1 . .
C94 C95 C96 121.4(6) . .
C94 C95 H95A 119.3 . .
C96 C95 H95A 119.3 . .
C95 C96 C91 122.3(6) . .
C95 C96 H96A 118.8 . .
C91 C96 H96A 118.8 . .
Cl11 C100 Cl12 111.9(5) . .
Cl11 C100 H10A 109.2 . .
Cl12 C100 H10A 109.2 . .
Cl11 C100 H10B 109.2 . .
Cl12 C100 H10B 109.2 . .
H10A C100 H10B 107.9 . .
C202 C201 H20C 109.5 . .
C202 C201 H20D 109.5 . .
H20C C201 H20D 109.5 . .
C202 C201 H20E 109.5 . .
H20C C201 H20E 109.5 . .
H20D C201 H20E 109.5 . .
C201 C202 C203 122.3(18) . .
C201 C202 H20F 106.7 . .
C203 C202 H20F 106.7 . .
C201 C202 H20G 106.7 . .
C203 C202 H20G 106.7 . .
H20F C202 H20G 106.6 . .
C202 C203 C204 115.4(16) . .
C202 C203 H20H 108.4 . .
C204 C203 H20H 108.4 . .
C202 C203 H20I 108.4 . .
C204 C203 H20I 108.4 . .
H20H C203 H20I 107.5 . .
C203 C204 C205 121.4(11) . .
C203 C204 H20J 107.0 . .
C205 C204 H20J 107.0 . .
C203 C204 H20K 107.0 . .
C205 C204 H20K 107.0 . .
H20J C204 H20K 106.7 . .
C204 C205 H20L 109.5 . .
C204 C205 H20M 109.5 . .
H20L C205 H20M 109.5 . .
C204 C205 H20N 109.5 . .
H20L C205 H20N 109.5 . .
H20M C205 H20N 109.5 . .

loop_
_geom_bond_atom_site_label_1
_geom_bond_atom_site_label_2
_geom_bond_distance
_geom_bond_site_symmetry_2
U1 N4 1.911(4) .
U1 O1 2.106(3) .
U1 O3 2.108(3) .
U1 O2 2.135(3) .
U1 N2 2.618(4) .
U1 N1 2.636(4) .
U1 N3 2.659(4) .
Si1 N4 1.766(4) .
Si1 C71 1.856(7) .
Si1 C70 1.859(6) .
Si1 C72 1.867(7) .
O1 C9 1.374(6) .
O2 C30 1.365(6) .
O3 C51 1.382(6) .
N1 C1 1.478(6) .
N1 C7 1.493(6) .
N1 C6 1.494(6) .
N2 C28 1.476(6) .
N2 C2 1.494(6) .
N2 C3 1.506(6) .
N3 C5 1.480(6) .
N3 C4 1.505(6) .
N3 C49 1.511(6) .
C1 C2 1.531(7) .
C1 H1A 0.9900 .
C1 H1B 0.9900 .
C2 H2A 0.9900 .
C2 H2B 0.9900 .
C3 C4 1.505(7) .
C3 H3A 0.9900 .
C3 H3B 0.9900 .
C4 H4A 0.9900 .
C4 H4B 0.9900 .
C5 C6 1.517(7) .
C5 H5A 0.9900 .
C5 H5B 0.9900 .
C6 H6A 0.9900 .
C6 H6B 0.9900 .
C7 C8 1.502(7) .
C7 H7A 0.9900 .
C7 H7B 0.9900 .
C8 C13 1.373(7) .
C8 C9 1.404(7) .
C9 C10 1.405(7) .
C10 C11 1.401(7) .
C10 C14 1.546(7) .
C11 C12 1.375(7) .
C11 H11A 0.9500 .
C12 C13 1.406(7) .
C12 C24 1.531(7) .
C13 H13A 0.9500 .
C14 C19 1.530(7) .
C14 C18 1.538(7) .
C14 C20 1.548(8) .
C15 C21 1.491(9) .
C15 C22 1.509(9) .
C15 C18 1.556(8) .
C15 H15A 1.0000 .
C16 C21 1.510(8) .
C16 C23 1.548(9) .
C16 C19 1.549(7) .
C16 H16A 1.0000 .
C17 C23 1.476(8) .
C17 C22 1.516(9) .
C17 C20 1.561(8) .
C17 H17A 1.0000 .
C18 H18A 0.9900 .
C18 H18B 0.9900 .
C19 H19A 0.9900 .
C19 H19B 0.9900 .
C20 H20A 0.9900 .
C20 H20B 0.9900 .
C21 H21A 0.9900 .
C21 H21B 0.9900 .
C22 H22A 0.9900 .
C22 H22B 0.9900 .
C23 H23A 0.9900 .
C23 H23B 0.9900 .
C24 C26 1.522(8) .
C24 C25 1.544(9) .
C24 C27 1.547(8) .
C25 H25A 0.9800 .
C25 H25B 0.9800 .
C25 H25C 0.9800 .
C26 H26A 0.9800 .
C26 H26B 0.9800 .
C26 H26C 0.9800 .
C27 H27A 0.9800 .
C27 H27B 0.9800 .
C27 H27C 0.9800 .
C28 C29 1.508(7) .
C28 H28A 0.9900 .
C28 H28B 0.9900 .
C29 C34 1.380(7) .
C29 C30 1.395(7) .
C30 C31 1.410(7) .
C31 C32 1.399(7) .
C31 C35 1.541(7) .
C32 C33 1.388(7) .
C32 H32A 0.9500 .
C33 C34 1.390(7) .
C33 C45 1.540(7) .
C34 H34A 0.9500 .
C35 C41 1.537(7) .
C35 C40 1.552(7) .
C35 C39 1.558(7) .
C36 C44 1.520(9) .
C36 C42 1.532(8) .
C36 C40 1.537(7) .
C36 H36A 1.0000 .
C37 C43 1.525(9) .
C37 C39 1.534(7) .
C37 C42 1.534(8) .
C37 H37A 1.0000 .
C38 C43 1.521(8) .
C38 C41 1.537(7) .
C38 C44 1.551(8) .
C38 H38A 1.0000 .
C39 H39A 0.9900 .
C39 H39B 0.9900 .
C40 H40A 0.9900 .
C40 H40B 0.9900 .
C41 H41A 0.9900 .
C41 H41B 0.9900 .
C42 H42A 0.9900 .
C42 H42B 0.9900 .
C43 H43A 0.9900 .
C43 H43B 0.9900 .
C44 H44A 0.9900 .
C44 H44B 0.9900 .
C45 C48 1.523(9) .
C45 C46 1.536(8) .
C45 C47 1.539(8) .
C46 H46A 0.9800 .
C46 H46B 0.9800 .
C46 H46C 0.9800 .
C47 H47A 0.9800 .
C47 H47B 0.9800 .
C47 H47C 0.9800 .
C48 H48A 0.9800 .
C48 H48B 0.9800 .
C48 H48C 0.9800 .
C49 C50 1.492(7) .
C49 H49A 0.9900 .
C49 H49B 0.9900 .
C50 C55 1.380(7) .
C50 C51 1.394(7) .
C51 C52 1.410(7) .
C52 C53 1.391(7) .
C52 C56 1.531(7) .
C53 C54 1.393(8) .
C53 H53A 0.9500 .
C54 C55 1.389(7) .
C54 C66 1.531(7) .
C55 H55A 0.9500 .
C56 C60 1.531(8) .
C56 C63 1.541(8) .
C56 C61 1.544(8) .
C57 C64 1.516(10) .
C57 C60 1.523(8) .
C57 C62 1.540(9) .
C57 H57A 1.0000 .
C58 C65 1.492(12) .
C58 C62 1.516(10) .
C58 C61 1.544(9) .
C58 H58A 1.0000 .
C59 C65 1.522(10) .
C59 C64 1.523(10) .
C59 C63 1.547(9) .
C59 H59A 1.0000 .
C60 H60A 0.9900 .
C60 H60B 0.9900 .
C61 H61A 0.9900 .
C61 H61B 0.9900 .
C62 H62A 0.9900 .
C62 H62B 0.9900 .
C63 H63A 0.9900 .
C63 H63B 0.9900 .
C64 H64A 0.9900 .
C64 H64B 0.9900 .
C65 H65A 0.9900 .
C65 H65B 0.9900 .
C66 C69 1.501(9) .
C66 C67 1.512(8) .
C66 C68 1.527(10) .
C67 H67A 0.9800 .
C67 H67B 0.9800 .
C67 H67C 0.9800 .
C68 H68A 0.9800 .
C68 H68B 0.9800 .
C68 H68C 0.9800 .
C69 H69A 0.9800 .
C69 H69B 0.9800 .
C69 H69C 0.9800 .
C70 H70A 0.9800 .
C70 H70B 0.9800 .
C70 H70C 0.9800 .
C71 H71A 0.9800 .
C71 H71B 0.9800 .
C71 H71C 0.9800 .
C72 H72A 0.9800 .
C72 H72B 0.9800 .
C72 H72C 0.9800 .
B1 C91 1.628(8) .
B1 C79 1.645(9) .
B1 C85 1.647(8) .
B1 C73 1.651(8) .
C73 C78 1.387(7) .
C73 C74 1.400(8) .
C74 C75 1.365(8) .
C74 H74A 0.9500 .
C75 C76 1.399(8) .
C75 H75A 0.9500 .
C76 C77 1.364(8) .
C76 H76A 0.9500 .
C77 C78 1.391(8) .
C77 H77A 0.9500 .
C78 H78A 0.9500 .
C79 C80 1.393(8) .
C79 C84 1.415(8) .
C80 C81 1.390(9) .
C80 H80A 0.9500 .
C81 C82 1.351(10) .
C81 H81A 0.9500 .
C82 C83 1.362(11) .
C82 H82A 0.9500 .
C83 C84 1.399(9) .
C83 H83A 0.9500 .
C84 H84A 0.9500 .
C85 C90 1.371(8) .
C85 C86 1.394(8) .
C86 C87 1.387(9) .
C86 H86A 0.9500 .
C87 C88 1.368(10) .
C87 H87A 0.9500 .
C88 C89 1.363(9) .
C88 H88A 0.9500 .
C89 C90 1.398(8) .
C89 H89A 0.9500 .
C90 H90A 0.9500 .
C91 C92 1.391(8) .
C91 C96 1.395(7) .
C92 C93 1.388(9) .
C92 H92A 0.9500 .
C93 C94 1.377(9) .
C93 H93A 0.9500 .
C94 C95 1.376(9) .
C94 H94A 0.9500 .
C95 C96 1.389(8) .
C95 H95A 0.9500 .
C96 H96A 0.9500 .
C100 Cl11 1.749(9) .
C100 Cl12 1.758(10) .
C100 H10A 0.9900 .
C100 H10B 0.9900 .
C201 C202 1.473(17) .
C201 H20C 0.9800 .
C201 H20D 0.9800 .
C201 H20E 0.9800 .
C202 C203 1.487(16) .
C202 H20F 0.9900 .
C202 H20G 0.9900 .
C203 C204 1.488(15) .
C203 H20H 0.9900 .
C203 H20I 0.9900 .
C204 C205 1.565(15) .
C204 H20J 0.9900 .
C204 H20K 0.9900 .
C205 H20L 0.9800 .
C205 H20M 0.9800 .
C205 H20N 0.9800 .

loop_
_platon_squeeze_void_nr
_platon_squeeze_void_average_x
_platon_squeeze_void_average_y
_platon_squeeze_void_average_z
_platon_squeeze_void_volume
_platon_squeeze_void_count_electrons
1 0.000 0.500 0.500 789.3 2.5
